data_9011846
loop_
_publ_author_name
'Baranova, R. V.'
'Pinsker, Z. G.'

_publ_section_title
;
 Study of the copper-tellurium system in thin films
;
_journal_name_full 'Soviet Physics Crystallography'
_journal_page_first 83
_journal_page_last 85
_journal_volume 9
_journal_year 1964
_chemical_compound_source Synthetic
_chemical_formula_sum 'Cu Te'
_chemical_name_mineral Vulcanite
_space_group_IT_number 59
_symmetry_space_group_name_Hall 'P 2 2ab -1ab'
_symmetry_space_group_name_H-M 'P m m n :1'
_cell_angle_alpha 90
_cell_angle_beta 90
_cell_angle_gamma 90
_cell_length_a 3.10
_cell_length_b 4.02
_cell_length_c 6.86
_cell_formula_units_Z 2
_cell_volume 85.489
_database_code_amcsd 0015547
_exptl_crystal_density_diffrn 7.426
_cod_original_sg_symbol_H-M 'P m m n'
_cod_database_code 9011846

loop_
_space_group_symop_operation_xyz
x,y,z
x,-y,z
1/2-x,1/2+y,-z
-x,y,z
1/2+x,1/2-y,-z
1/2+x,1/2+y,-z
-x,-y,z
1/2-x,1/2-y,-z

loop_
_atom_site_label
_atom_site_fract_x
_atom_site_fract_y
_atom_site_fract_z
Cu 0.00000 0.50000 0.44900
Te 0.00000 0.00000 0.22300

loop_
_cod_related_entry_id
_cod_related_entry_database
_cod_related_entry_code
1 AMCSD 0015547
